data_1575806
loop_
_publ_author_name
'Sahoo, Rajata Kumar'
'Mukhopadhyay, Sayantan'
'Rajput, Sagrika'
'Jana, Achintya'
'Nembenna, Sharanappa'

_publ_section_title
;
 Bulky bis-guanidine ligand-based neutral and cationic zinc alkyl, halide,
 and hydride complexes: synthesis, characterization, and catalytic
 application.
;
_journal_issue 41
_journal_name_full 'Dalton transactions (Cambridge, England : 2003)'
_journal_page_first 15554
_journal_page_last 15560
_journal_paper_doi 10.1039/d4dt02907k
_journal_volume 54
_journal_year 2025
_chemical_formula_moiety 'C50 H71 N5 Zn'
_chemical_formula_sum 'C50 H71 N5 Zn'
_chemical_formula_weight 807.55
_space_group_crystal_system monoclinic
_space_group_IT_number 15
_space_group_name_Hall '-C 2yc'
_space_group_name_H-M_alt 'C 1 2/c 1'
_symmetry_Int_Tables_number 15
_atom_sites_solution_primary direct
_audit_creation_date 2023-02-19
_audit_creation_method
;
Olex2 1.2-beta
(compiled 2017.03.28 svn.r3405 for OlexSys, GUI svn.r5335)
;
_audit_update_record
;
2023-09-03 deposited with the CCDC.	2025-09-16 downloaded from the CCDC.
;
_cell_angle_alpha 90
_cell_angle_beta 127.917(7)
_cell_angle_gamma 90
_cell_formula_units_Z 4
_cell_length_a 27.6965(13)
_cell_length_b 10.7068(3)
_cell_length_c 19.6795(9)
_cell_measurement_reflns_used 16811
_cell_measurement_temperature 100.0
_cell_measurement_theta_max 30.8990
_cell_measurement_theta_min 3.6640
_cell_volume 4603.9(5)
_computing_cell_refinement 'CrysAlisPro 1.171.40.84a (Rigaku OD, 2020)'
_computing_data_collection 'CrysAlisPro 1.171.40.84a (Rigaku OD, 2020)'
_computing_data_reduction 'CrysAlisPro 1.171.40.84a (Rigaku OD, 2020)'
_computing_molecular_graphics 'Olex2 (Dolomanov et al., 2009)'
_computing_publication_material 'Olex2 (Dolomanov et al., 2009)'
_computing_structure_refinement 'olex2.refine (Bourhis et al., 2015)'
_computing_structure_solution 'SIR2004 (Burla et al., 2007)'
_diffrn_ambient_environment N~2~
_diffrn_ambient_temperature 100.0
_diffrn_detector 'Hybrid Pixel Array Detector'
_diffrn_detector_area_resol_mean 5.8140
_diffrn_detector_type 'Pilatus 200K'
_diffrn_measured_fraction_theta_full 0.9977
_diffrn_measured_fraction_theta_max 0.9977
_diffrn_measurement_details
;
List of Runs (angles in degrees, time in seconds):

  # Type    Start    End  Width  t~exp~   \w     \q     \k     \f   Frames
#--------------------------------------------------------------------------
  1  \w    -65.00  11.00   0.50   27.25    --    4.39 -18.00-114.00  152
  2  \w    -74.00   1.00   0.50   27.25    --   -5.01 -18.00-114.00  150
  3  \w    -42.00  18.00   0.50   27.25    --   -5.01 -77.00 -30.00  120
  4  \w    -27.00  12.00   0.50   27.25    --   -5.01  77.00  90.00   78
  5  \w    -14.00  11.00   0.50   27.25    --   -5.01  77.00  60.00   50
  6  \w     -9.00  55.00   0.50   27.25    --   -5.01  19.00  30.00  128
  7  \w    -14.00  30.00   0.50   27.25    --   -5.01 -99.00-150.00   88
  8  \w    -15.00  10.00   0.50   27.25    --   -5.01 -99.00 150.00   50
;
_diffrn_measurement_device 'four-circle diffractometer'
_diffrn_measurement_device_type 'SuperNova, Dual, Cu at home/near, Pilatus 200K'
_diffrn_measurement_method '\w scans'
_diffrn_orient_matrix_type 'CrysAlisPro convention (1999,Acta A55,543-557)'
_diffrn_orient_matrix_UB_11 -0.0067100000
_diffrn_orient_matrix_UB_12 -0.0295902000
_diffrn_orient_matrix_UB_13 0.0255291000
_diffrn_orient_matrix_UB_21 0.0039704000
_diffrn_orient_matrix_UB_22 -0.0593054000
_diffrn_orient_matrix_UB_23 -0.0120970000
_diffrn_orient_matrix_UB_31 0.0315177000
_diffrn_orient_matrix_UB_32 0.0011172000
_diffrn_orient_matrix_UB_33 0.0358839000
_diffrn_radiation_monochromator mirror
_diffrn_radiation_probe x-ray
_diffrn_radiation_type 'Mo K\a'
_diffrn_radiation_wavelength 0.71073
_diffrn_reflns_av_R_equivalents 0.0393
_diffrn_reflns_av_unetI/netI 0.0261
_diffrn_reflns_limit_h_max 38
_diffrn_reflns_limit_h_min -34
_diffrn_reflns_limit_k_max 14
_diffrn_reflns_limit_k_min -14
_diffrn_reflns_limit_l_max 24
_diffrn_reflns_limit_l_min -25
_diffrn_reflns_number 28337
_diffrn_reflns_theta_full 26.3719
_diffrn_reflns_theta_max 26.37
_diffrn_reflns_theta_min 3.66
_diffrn_source 'micro-focus sealed X-ray tube'
_diffrn_source_type 'SuperNova (Mo) X-ray Source'
_exptl_absorpt_coefficient_mu 0.572
_exptl_absorpt_correction_T_max 1.00000
_exptl_absorpt_correction_T_min 0.53536
_exptl_absorpt_correction_type multi-scan
_exptl_absorpt_process_details
;
CrysAlisPro 1.171.40.84a (Rigaku Oxford Diffraction, 2020)
Empirical absorption correction using spherical harmonics,
implemented in SCALE3 ABSPACK scaling algorithm.
;
_exptl_crystal_colour 'metallic light colourless'
_exptl_crystal_colour_lustre metallic
_exptl_crystal_colour_modifier light
_exptl_crystal_colour_primary colourless
_exptl_crystal_density_diffrn 1.1650
_exptl_crystal_description block
_exptl_crystal_F_000 1745.7437
_exptl_crystal_size_max 0.2
_exptl_crystal_size_mid 0.18
_exptl_crystal_size_min 0.17
_refine_diff_density_max 0.9310
_refine_diff_density_min -0.5309
_refine_diff_density_rms 0.0614
_refine_ls_d_res_high 0.8000
_refine_ls_d_res_low 5.5636
_refine_ls_goodness_of_fit_ref 1.0302
_refine_ls_hydrogen_treatment mixed
_refine_ls_matrix_type full
_refine_ls_number_constraints 54
_refine_ls_number_parameters 264
_refine_ls_number_reflns 4712
_refine_ls_number_restraints 0
_refine_ls_restrained_S_all 1.0302
_refine_ls_R_factor_all 0.0401
_refine_ls_R_factor_gt 0.0373
_refine_ls_shift/su_max 0.0000
_refine_ls_shift/su_mean 0.0000
_refine_ls_structure_factor_coef Fsqd
_refine_ls_weighting_details 'w=1/[\s^2^(Fo^2^)+(0.0510P)^2^+7.4426P] where P=(Fo^2^+2Fc^2^)/3'
_refine_ls_weighting_scheme calc
_refine_ls_wR_factor_gt 0.0956
_refine_ls_wR_factor_ref 0.0974
_reflns_Friedel_coverage 0.0
_reflns_limit_h_max 27
_reflns_limit_h_min -34
_reflns_limit_k_max 13
_reflns_limit_k_min 0
_reflns_limit_l_max 24
_reflns_limit_l_min 0
_reflns_number_gt 4360
_reflns_number_total 4712
_reflns_threshold_expression I>=2u(I)
_cod_data_source_file d4dt02907k2.cif
_cod_data_source_block SN_RKS_DippZnH
_cod_depositor_comments 'Adding full bibliography for 1575802--1575808.cif.'
_cod_original_cell_volume 4603.9(6)
_cod_database_code 1575806
_chemical_oxdiff_formula 'C200 H284 N20 Zn4 '
_diffrn_oxdiff_digest_frames
;
0171ea77b87adbd7f8d75d34947587742500025c0bf
;
_reflns_odcompleteness_completeness 99.65
_reflns_odcompleteness_iscentric 1
_reflns_odcompleteness_theta 26.67
_olex2_refinement_description
;
1. Fixed Uiso
 At 1.2 times of:
  All C(H) groups, All N(H) groups
 At 1.5 times of:
  All C(H,H,H) groups
2.a Ternary CH refined with riding coordinates:
 C24(H24), C27(H27), C15(H15), C12(H12)
2.b Aromatic/amide H refined with riding coordinates:
 N3(H3), C6(H6), C4(H4), C22(H22), C20(H20), C21(H21), C5(H5)
2.c Idealised Me refined as rotating group:
 C17(H17a,H17b,H17c), C29(H29a,H29b,H29c), C16(H16a,H16b,H16c), C28(H28a,H28b,
 H28c), C26(H26a,H26b,H26c), C14(H14a,H14b,H14c), C13(H13a,H13b,H13c), C25(H25a,
 H25b,H25c)
;
_olex2_submission_special_instructions 'No special instructions were received'
_oxdiff_exptl_absorpt_empirical_details
;
Empirical correction (ABSPACK) includes:
- Absorption correction using spherical harmonics
- Frame scaling
;
_oxdiff_exptl_absorpt_empirical_full_max 1.816
_oxdiff_exptl_absorpt_empirical_full_min 0.358

loop_
_space_group_symop_id
_space_group_symop_operation_xyz
1 x,y,z
2 -x,y,-z+1/2
3 -x,-y,-z
4 x,-y,z-1/2
5 x+1/2,y+1/2,z
6 -x+1/2,y+1/2,-z+1/2
7 -x+1/2,-y+1/2,-z
8 x+1/2,-y+1/2,z-1/2

loop_
_atom_site_label
_atom_site_type_symbol
_atom_site_fract_x
_atom_site_fract_y
_atom_site_fract_z
_atom_site_U_iso_or_equiv
_atom_site_adp_type
_atom_site_occupancy
_atom_site_site_symmetry_order
_atom_site_refinement_flags_posn
_atom_site_refinement_flags_adp
_atom_site_refinement_flags_occupancy
Zn1 Zn 0.5 0.62454(2) 0.75 0.01732(10) Uani 1.000000 2 S T P
N1 N 0.44067(6) 0.50091(12) 0.72798(8) 0.0120(3) Uani 1.000000 1 . . .
N2 N 0.5 0.31929(17) 0.75 0.0117(3) Uani 1.000000 2 S T P
N3 N 0.39884(6) 0.30333(12) 0.69459(8) 0.0131(3) Uani 1.000000 1 . . .
H3 H 0.36453(6) 0.34331(12) 0.67362(8) 0.0158(3) Uiso 1.000000 1 R . .
C18 C 0.38277(7) 0.54629(14) 0.70237(10) 0.0125(3) Uani 1.000000 1 . . .
C2 C 0.39450(6) 0.16986(15) 0.69158(10) 0.0135(3) Uani 1.000000 1 . . .
C23 C 0.37740(7) 0.58411(15) 0.76592(10) 0.0149(3) Uani 1.000000 1 . . .
C7 C 0.38055(7) 0.11249(15) 0.74212(10) 0.0159(3) Uani 1.000000 1 . . .
C1 C 0.44862(7) 0.37788(14) 0.72535(9) 0.0111(3) Uani 1.000000 1 . . .
C19 C 0.33314(7) 0.55913(15) 0.61390(10) 0.0149(3) Uani 1.000000 1 . . .
C3 C 0.39870(7) 0.10096(15) 0.63486(10) 0.0161(3) Uani 1.000000 1 . . .
C6 C 0.37283(8) -0.01682(16) 0.73651(11) 0.0202(3) Uani 1.000000 1 . . .
H6 H 0.36288(8) -0.05729(16) 0.76943(11) 0.0243(4) Uiso 1.000000 1 R . .
C24 C 0.34022(8) 0.52851(17) 0.54496(10) 0.0202(3) Uani 1.000000 1 . . .
H24 H 0.37361(8) 0.46515(17) 0.56949(10) 0.0242(4) Uiso 1.000000 1 R . .
C4 C 0.39227(8) -0.02861(16) 0.63360(11) 0.0217(4) Uani 1.000000 1 . . .
H4 H 0.39680(8) -0.07764(16) 0.59760(11) 0.0260(4) Uiso 1.000000 1 R . .
C22 C 0.32161(8) 0.63391(16) 0.73954(11) 0.0198(3) Uani 1.000000 1 . . .
H22 H 0.31751(8) 0.66127(16) 0.78168(11) 0.0237(4) Uiso 1.000000 1 R . .
C20 C 0.27796(7) 0.60744(16) 0.59085(11) 0.0193(3) Uani 1.000000 1 . . .
H20 H 0.24393(7) 0.61521(16) 0.53167(11) 0.0232(4) Uiso 1.000000 1 R . .
C27 C 0.43130(7) 0.57775(16) 0.86157(10) 0.0184(3) Uani 1.000000 1 . . .
H27 H 0.46240(7) 0.51956(16) 0.86877(10) 0.0220(4) Uiso 1.000000 1 R . .
C15 C 0.37287(7) 0.19089(16) 0.79950(10) 0.0191(3) Uani 1.000000 1 . . .
H15 H 0.40224(7) 0.26232(16) 0.82198(10) 0.0229(4) Uiso 1.000000 1 R . .
C21 C 0.27223(8) 0.64406(17) 0.65302(11) 0.0220(4) Uani 1.000000 1 . . .
H21 H 0.23437(8) 0.67620(17) 0.63636(11) 0.0264(4) Uiso 1.000000 1 R . .
C17 C 0.30778(8) 0.24585(18) 0.74708(12) 0.0248(4) Uani 1.000000 1 . . .
H17a H 0.2998(2) 0.2960(11) 0.6995(6) 0.0372(6) Uiso 1.000000 1 GR . .
H17b H 0.27790(9) 0.17776(18) 0.7239(8) 0.0372(6) Uiso 1.000000 1 GR . .
H17c H 0.3043(2) 0.2987(11) 0.7845(3) 0.0372(6) Uiso 1.000000 1 GR . .
C12 C 0.40591(8) 0.16218(17) 0.57188(10) 0.0193(3) Uani 1.000000 1 . . .
H12 H 0.41324(8) 0.25338(17) 0.58556(10) 0.0232(4) Uiso 1.000000 1 R . .
C29 C 0.41276(9) 0.52723(19) 0.91525(11) 0.0264(4) Uani 1.000000 1 . . .
H29a H 0.3841(5) 0.5854(7) 0.9121(8) 0.0396(6) Uiso 1.000000 1 GR . .
H29b H 0.3930(6) 0.4457(6) 0.8927(6) 0.0396(6) Uiso 1.000000 1 GR . .
H29c H 0.44925(12) 0.5182(13) 0.9753(2) 0.0396(6) Uiso 1.000000 1 GR . .
C5 C 0.37949(8) -0.08713(16) 0.68347(12) 0.0237(4) Uani 1.000000 1 . . .
H5 H 0.37526(8) -0.17539(16) 0.68148(12) 0.0285(4) Uiso 1.000000 1 R . .
C16 C 0.38691(9) 0.11919(19) 0.87727(12) 0.0291(4) Uani 1.000000 1 . . .
H16a H 0.3550(4) 0.0564(10) 0.85751(15) 0.0437(6) Uiso 1.000000 1 GR . .
H16b H 0.4267(3) 0.0778(12) 0.9075(6) 0.0437(6) Uiso 1.000000 1 GR . .
H16c H 0.3879(7) 0.1776(3) 0.9165(5) 0.0437(6) Uiso 1.000000 1 GR . .
C28 C 0.46117(9) 0.70698(19) 0.89444(11) 0.0288(4) Uani 1.000000 1 . . .
H28a H 0.4736(6) 0.7371(6) 0.8603(6) 0.0433(6) Uiso 1.000000 1 GR . .
H28b H 0.4317(2) 0.7655(4) 0.8890(9) 0.0433(6) Uiso 1.000000 1 GR . .
H28c H 0.4972(4) 0.7008(3) 0.9551(3) 0.0433(6) Uiso 1.000000 1 GR . .
C26 C 0.36120(14) 0.6481(2) 0.52533(17) 0.0463(6) Uani 1.000000 1 . . .
H26a H 0.3290(4) 0.7117(7) 0.5004(11) 0.0694(9) Uiso 1.000000 1 GR . .
H26b H 0.3987(5) 0.6801(10) 0.5788(3) 0.0694(9) Uiso 1.000000 1 GR . .
H26c H 0.3691(9) 0.6282(4) 0.4844(10) 0.0694(9) Uiso 1.000000 1 GR . .
C14 C 0.34674(9) 0.1480(2) 0.47960(12) 0.0340(5) Uani 1.000000 1 . . .
H14a H 0.3386(4) 0.0591(2) 0.4647(4) 0.0510(7) Uiso 1.000000 1 GR . .
H14b H 0.31262(16) 0.1850(14) 0.4754(3) 0.0510(7) Uiso 1.000000 1 GR . .
H14c H 0.3512(3) 0.1907(13) 0.43971(17) 0.0510(7) Uiso 1.000000 1 GR . .
C13 C 0.46026(9) 0.1097(2) 0.57948(13) 0.0323(5) Uani 1.000000 1 . . .
H13a H 0.49745(15) 0.1174(14) 0.6392(3) 0.0485(7) Uiso 1.000000 1 GR . .
H13b H 0.4529(3) 0.0215(4) 0.5627(10) 0.0485(7) Uiso 1.000000 1 GR . .
H13c H 0.4654(5) 0.1565(10) 0.5414(8) 0.0485(7) Uiso 1.000000 1 GR . .
C25 C 0.28350(10) 0.4744(3) 0.46388(16) 0.0623(9) Uani 1.000000 1 . . .
H25a H 0.2714(6) 0.3987(13) 0.4780(3) 0.0934(14) Uiso 1.000000 1 GR . .
H25b H 0.2503(3) 0.5357(9) 0.4373(8) 0.0934(14) Uiso 1.000000 1 GR . .
H25c H 0.2919(3) 0.454(2) 0.4236(6) 0.0934(14) Uiso 1.000000 1 GR . .
H H 0.5 0.764(4) 0.75 0.062(12) Uiso 1.000000 2 S T P

loop_
_atom_site_aniso_label
_atom_site_aniso_U_11
_atom_site_aniso_U_22
_atom_site_aniso_U_33
_atom_site_aniso_U_12
_atom_site_aniso_U_13
_atom_site_aniso_U_23
Zn1 0.01288(14) 0.01012(14) 0.03003(17) -0.000000 0.01373(12) 0.000000
N1 0.0077(6) 0.0120(6) 0.0155(6) -0.0001(5) 0.0066(5) -0.0004(5)
N2 0.0092(8) 0.0110(9) 0.0128(8) -0.000000 0.0057(7) 0.000000
N3 0.0086(6) 0.0113(6) 0.0179(6) 0.0005(5) 0.0073(5) 0.0008(5)
C18 0.0096(7) 0.0095(7) 0.0183(7) -0.0005(5) 0.0086(6) 0.0006(5)
C2 0.0081(7) 0.0118(7) 0.0161(7) -0.0016(5) 0.0052(6) -0.0000(6)
C23 0.0132(7) 0.0139(7) 0.0168(7) -0.0002(6) 0.0088(6) 0.0008(6)
C7 0.0102(7) 0.0169(8) 0.0164(7) -0.0008(6) 0.0061(6) 0.0016(6)
C1 0.0100(7) 0.0130(7) 0.0087(6) -0.0010(5) 0.0049(6) -0.0001(5)
C19 0.0123(7) 0.0137(7) 0.0171(7) 0.0001(6) 0.0083(6) -0.0005(6)
C3 0.0117(7) 0.0157(8) 0.0180(7) -0.0020(6) 0.0077(6) -0.0017(6)
C6 0.0184(8) 0.0167(8) 0.0243(8) -0.0015(6) 0.0125(7) 0.0048(6)
C24 0.0179(8) 0.0250(9) 0.0149(7) 0.0086(6) 0.0087(7) 0.0014(6)
C4 0.0208(8) 0.0161(8) 0.0286(9) -0.0010(6) 0.0154(7) -0.0050(7)
C22 0.0189(8) 0.0241(9) 0.0222(8) 0.0032(6) 0.0156(7) 0.0007(7)
C20 0.0115(7) 0.0222(9) 0.0188(8) 0.0033(6) 0.0065(6) 0.0019(6)
C27 0.0164(8) 0.0229(8) 0.0149(7) 0.0034(6) 0.0091(7) 0.0001(6)
C15 0.0174(8) 0.0210(8) 0.0205(8) -0.0030(6) 0.0125(7) -0.0007(6)
C21 0.0138(8) 0.0267(9) 0.0263(9) 0.0065(6) 0.0127(7) 0.0040(7)
C17 0.0210(9) 0.0288(9) 0.0309(9) -0.0003(7) 0.0191(8) -0.0016(7)
C12 0.0200(8) 0.0199(8) 0.0194(8) -0.0046(6) 0.0128(7) -0.0036(6)
C29 0.0285(9) 0.0329(10) 0.0201(8) 0.0056(8) 0.0161(8) 0.0050(7)
C5 0.0224(9) 0.0111(8) 0.0345(10) -0.0014(6) 0.0159(8) 0.0007(7)
C16 0.0321(10) 0.0362(11) 0.0257(9) -0.0018(8) 0.0211(9) 0.0033(8)
C28 0.0270(9) 0.0308(10) 0.0202(8) -0.0046(8) 0.0102(8) -0.0039(7)
C26 0.0851(19) 0.0322(12) 0.0548(14) 0.0205(12) 0.0598(15) 0.0146(10)
C14 0.0229(10) 0.0520(13) 0.0226(9) -0.0036(9) 0.0117(8) 0.0039(9)
C13 0.0235(9) 0.0509(13) 0.0291(10) 0.0003(8) 0.0195(8) 0.0004(9)
C25 0.0240(11) 0.116(3) 0.0356(12) -0.0045(13) 0.0124(10) -0.0433(15)

loop_
_atom_type_symbol
_atom_type_scat_dispersion_real
_atom_type_scat_dispersion_imag
_atom_type_scat_Cromer_Mann_a1
_atom_type_scat_Cromer_Mann_a2
_atom_type_scat_Cromer_Mann_a3
_atom_type_scat_Cromer_Mann_a4
_atom_type_scat_Cromer_Mann_b1
_atom_type_scat_Cromer_Mann_b2
_atom_type_scat_Cromer_Mann_b3
_atom_type_scat_Cromer_Mann_b4
_atom_type_scat_Cromer_Mann_c
_atom_type_scat_source
_atom_type_scat_dispersion_source
H 0.00000 0.00000 0.49300 0.32291 0.14019 0.04081 10.51090 26.12570 3.14236 57.79970 0.0030380000826 'International Tables Volume C Table 6.1.1.4 (pp. 500-502)' 'Henke, Gullikson and Davis, At. Data and Nucl. Data Tables, 1993, 54, 2'
C 0.00347 0.00161 2.31000 1.02000 1.58860 0.86500 20.84390 10.20750 0.56870 51.65120 0.215599998832 'International Tables Volume C Table 6.1.1.4 (pp. 500-502)' 'Henke, Gullikson and Davis, At. Data and Nucl. Data Tables, 1993, 54, 2'
Zn 0.31207 1.46666 14.07430 7.03180 5.16520 2.41000 3.26550 0.23330 10.31630 58.70970 1.30410003662 'International Tables Volume C Table 6.1.1.4 (pp. 500-502)' 'Henke, Gullikson and Davis, At. Data and Nucl. Data Tables, 1993, 54, 2'
N 0.00653 0.00323 12.21260 3.13220 2.01250 1.16630 0.00570 9.89330 28.99750 0.58260 -11.5290002823 'International Tables Volume C Table 6.1.1.4 (pp. 500-502)' 'Henke, Gullikson and Davis, At. Data and Nucl. Data Tables, 1993, 54, 2'

loop_
_geom_angle_atom_site_label_1
_geom_angle_atom_site_label_2
_geom_angle_atom_site_label_3
_geom_angle
_geom_angle_site_symmetry_1
_geom_angle_site_symmetry_3
_geom_angle_publ_flag
N1 Zn1 N1 93.97(7) . 2_656 ?
H Zn1 N1 133.01(4) . 2_656 ?
H Zn1 N1 133.01(4) . . ?
C18 N1 Zn1 117.17(10) . 2_656 ?
C1 N1 Zn1 122.81(10) . 2_656 ?
C1 N1 C18 119.48(12) . . ?
C1 N2 C1 124.34(19) 2_656 . ?
C2 N3 H3 115.28(8) . . ?
C1 N3 H3 115.28(8) . . ?
C1 N3 C2 129.44(13) . . ?
C23 C18 N1 119.35(13) . . ?
C19 C18 N1 119.70(13) . . ?
C19 C18 C23 120.86(14) . . ?
C7 C2 N3 117.25(14) . . ?
C3 C2 N3 120.82(14) . . ?
C3 C2 C7 121.69(15) . . ?
C22 C23 C18 118.43(14) . . ?
C27 C23 C18 121.78(13) . . ?
C27 C23 C22 119.72(14) . . ?
C6 C7 C2 118.16(15) . . ?
C15 C7 C2 120.43(14) . . ?
C15 C7 C6 121.40(15) . . ?
N2 C1 N1 127.36(14) . . ?
N3 C1 N1 116.39(13) . . ?
N3 C1 N2 116.25(14) . . ?
C24 C19 C18 121.12(13) . . ?
C20 C19 C18 118.49(14) . . ?
C20 C19 C24 120.29(14) . . ?
C4 C3 C2 117.72(15) . . ?
C12 C3 C2 122.64(15) . . ?
C12 C3 C4 119.53(15) . . ?
H6 C6 C7 119.57(10) . . ?
C5 C6 C7 120.86(16) . . ?
C5 C6 H6 119.57(10) . . ?
H24 C24 C19 107.67(8) . . ?
C26 C24 C19 108.53(15) . . ?
C26 C24 H24 107.67(11) . . ?
C25 C24 C19 113.93(16) . . ?
C25 C24 H24 107.67(14) . . ?
C25 C24 C26 111.1(2) . . ?
H4 C4 C3 119.23(10) . . ?
C5 C4 C3 121.55(16) . . ?
C5 C4 H4 119.23(10) . . ?
H22 C22 C23 119.42(9) . . ?
C21 C22 C23 121.16(15) . . ?
C21 C22 H22 119.42(10) . . ?
H20 C20 C19 119.53(9) . . ?
C21 C20 C19 120.94(15) . . ?
C21 C20 H20 119.53(10) . . ?
H27 C27 C23 107.90(9) . . ?
C29 C27 C23 112.28(14) . . ?
C29 C27 H27 107.90(10) . . ?
C28 C27 C23 110.19(14) . . ?
C28 C27 H27 107.90(10) . . ?
C28 C27 C29 110.51(14) . . ?
H15 C15 C7 107.64(8) . . ?
C17 C15 C7 110.67(14) . . ?
C17 C15 H15 107.64(10) . . ?
C16 C15 C7 113.50(15) . . ?
C16 C15 H15 107.64(10) . . ?
C16 C15 C17 109.52(14) . . ?
C20 C21 C22 120.09(15) . . ?
H21 C21 C22 119.96(10) . . ?
H21 C21 C20 119.96(10) . . ?
H17a C17 C15 109.5 . . ?
H17b C17 C15 109.5 . . ?
H17b C17 H17a 109.5 . . ?
H17c C17 C15 109.5 . . ?
H17c C17 H17a 109.5 . . ?
H17c C17 H17b 109.5 . . ?
H12 C12 C3 107.96(9) . . ?
C14 C12 C3 110.04(14) . . ?
C14 C12 H12 107.96(11) . . ?
C13 C12 C3 112.18(15) . . ?
C13 C12 H12 107.96(11) . . ?
C13 C12 C14 110.59(15) . . ?
H29a C29 C27 109.5 . . ?
H29b C29 C27 109.5 . . ?
H29b C29 H29a 109.5 . . ?
H29c C29 C27 109.5 . . ?
H29c C29 H29a 109.5 . . ?
H29c C29 H29b 109.5 . . ?
C4 C5 C6 119.92(16) . . ?
H5 C5 C6 120.04(10) . . ?
H5 C5 C4 120.04(10) . . ?
H16a C16 C15 109.5 . . ?
H16b C16 C15 109.5 . . ?
H16b C16 H16a 109.5 . . ?
H16c C16 C15 109.5 . . ?
H16c C16 H16a 109.5 . . ?
H16c C16 H16b 109.5 . . ?
H28a C28 C27 109.5 . . ?
H28b C28 C27 109.5 . . ?
H28b C28 H28a 109.5 . . ?
H28c C28 C27 109.5 . . ?
H28c C28 H28a 109.5 . . ?
H28c C28 H28b 109.5 . . ?
H26a C26 C24 109.5 . . ?
H26b C26 C24 109.5 . . ?
H26b C26 H26a 109.5 . . ?
H26c C26 C24 109.5 . . ?
H26c C26 H26a 109.5 . . ?
H26c C26 H26b 109.5 . . ?
H14a C14 C12 109.5 . . ?
H14b C14 C12 109.5 . . ?
H14b C14 H14a 109.5 . . ?
H14c C14 C12 109.5 . . ?
H14c C14 H14a 109.5 . . ?
H14c C14 H14b 109.5 . . ?
H13a C13 C12 109.5 . . ?
H13b C13 C12 109.5 . . ?
H13b C13 H13a 109.5 . . ?
H13c C13 C12 109.5 . . ?
H13c C13 H13a 109.5 . . ?
H13c C13 H13b 109.5 . . ?
H25a C25 C24 109.5 . . ?
H25b C25 C24 109.5 . . ?
H25b C25 H25a 109.5 . . ?
H25c C25 C24 109.5 . . ?
H25c C25 H25a 109.5 . . ?
H25c C25 H25b 109.5 . . ?

loop_
_geom_bond_atom_site_label_1
_geom_bond_atom_site_label_2
_geom_bond_distance
_geom_bond_site_symmetry_2
_geom_bond_publ_flag
Zn1 N1 1.9404(13) . ?
Zn1 N1 1.9404(13) 2_656 ?
Zn1 H 1.49(4) . ?
N1 C18 1.4381(18) . ?
N1 C1 1.342(2) . ?
N2 C1 1.3438(17) 2_656 ?
N2 C1 1.3438(17) . ?
N3 H3 0.8800 . ?
N3 C2 1.432(2) . ?
N3 C1 1.3706(19) . ?
C18 C23 1.407(2) . ?
C18 C19 1.414(2) . ?
C2 C7 1.410(2) . ?
C2 C3 1.401(2) . ?
C23 C22 1.398(2) . ?
C23 C27 1.524(2) . ?
C7 C6 1.395(2) . ?
C7 C15 1.523(2) . ?
C19 C24 1.521(2) . ?
C19 C20 1.399(2) . ?
C3 C4 1.397(2) . ?
C3 C12 1.520(2) . ?
C6 H6 0.9500 . ?
C6 C5 1.388(3) . ?
C24 H24 1.0000 . ?
C24 C26 1.550(3) . ?
C24 C25 1.506(3) . ?
C4 H4 0.9500 . ?
C4 C5 1.382(3) . ?
C22 H22 0.9500 . ?
C22 C21 1.385(2) . ?
C20 H20 0.9500 . ?
C20 C21 1.384(2) . ?
C27 H27 1.0000 . ?
C27 C29 1.529(2) . ?
C27 C28 1.536(3) . ?
C15 H15 1.0000 . ?
C15 C17 1.541(2) . ?
C15 C16 1.533(2) . ?
C21 H21 0.9500 . ?
C17 H17a 0.9800 . ?
C17 H17b 0.9800 . ?
C17 H17c 0.9800 . ?
C12 H12 1.0000 . ?
C12 C14 1.533(2) . ?
C12 C13 1.526(2) . ?
C29 H29a 0.9800 . ?
C29 H29b 0.9800 . ?
C29 H29c 0.9800 . ?
C5 H5 0.9500 . ?
C16 H16a 0.9800 . ?
C16 H16b 0.9800 . ?
C16 H16c 0.9800 . ?
C28 H28a 0.9800 . ?
C28 H28b 0.9800 . ?
C28 H28c 0.9800 . ?
C26 H26a 0.9800 . ?
C26 H26b 0.9800 . ?
C26 H26c 0.9800 . ?
C14 H14a 0.9800 . ?
C14 H14b 0.9800 . ?
C14 H14c 0.9800 . ?
C13 H13a 0.9800 . ?
C13 H13b 0.9800 . ?
C13 H13c 0.9800 . ?
C25 H25a 0.9800 . ?
C25 H25b 0.9800 . ?
C25 H25c 0.9800 . ?
